data_2011115
loop_
_publ_author_name
'Bats, Jan W.'
'Rivas Nass, Andreas'
'Hashmi, A. Stephen K.'

_publ_section_title
;Tetraallyl
 (2,2'-bipyridyl)-<i>rac</i>-3,3,7,7-tetramethyl-<i>trans</i>-5-palladatricyclo[4.1.0.0^2,^^4^]heptane-1,2,4,6-tetracarboxylate
 above and below the phase-transition temperature of 194K
;
_journal_issue 7
_journal_name_full 'Acta Crystallographica Section C'
_journal_page_first 814
_journal_page_last 817
_journal_paper_doi 10.1107/S0108270100006193
_journal_volume 56
_journal_year 2000
_chemical_formula_iupac '[Pd(C10 H8 N2 )(C26 H32 O8 )]'
_chemical_formula_moiety 'C36 H40 N2 O8 Pd'
_chemical_formula_sum 'C36 H40 N2 O8 Pd'
_chemical_formula_weight 735.10
_chemical_name_systematic
;
tetraallyl (2,2'-bipyridyl)-rac-3,3,7,7-tetramethyl-trans-5-palladatricyclo
[4.1.0.0^2,4^]heptane-1,2,4,6-tetracarboxylate
;
_space_group_IT_number 2
_symmetry_cell_setting triclinic
_symmetry_space_group_name_Hall '-P 1'
_symmetry_space_group_name_H-M 'P -1'
_cell_angle_alpha 83.438(16)
_cell_angle_beta 88.482(14)
_cell_angle_gamma 72.118(16)
_cell_formula_units_Z 2
_cell_length_a 8.9583(8)
_cell_length_b 11.3245(18)
_cell_length_c 17.906(3)
_cell_measurement_reflns_used 155
_cell_measurement_temperature 205(2)
_cell_measurement_theta_max 23
_cell_measurement_theta_min 3
_cell_volume 1717.4(5)
_computing_cell_refinement SMART
_computing_data_collection 'SMART (Siemens, 1995)'
_computing_data_reduction 'SAINT (Siemens, 1995)'
_computing_molecular_graphics 'XP in SHELXTL (Sheldrick, 1996)'
_computing_publication_material 'CIF in SHELXL97'
_computing_structure_refinement 'SHELXL97 (Sheldrick, 1997)'
_computing_structure_solution 'SHELXS96 (Sheldrick, 1996)'
_diffrn_ambient_temperature 205(2)
_diffrn_measured_fraction_theta_full .924
_diffrn_measured_fraction_theta_max .924
_diffrn_measurement_device_type SIEMENS_SMART
_diffrn_measurement_method \w
_diffrn_radiation_monochromator graphite
_diffrn_radiation_source 'normal-focus sealed tube'
_diffrn_radiation_type MoK\a
_diffrn_radiation_wavelength .71073
_diffrn_reflns_av_R_equivalents .0701
_diffrn_reflns_av_sigmaI/netI .0535
_diffrn_reflns_limit_h_max 13
_diffrn_reflns_limit_h_min -12
_diffrn_reflns_limit_k_max 16
_diffrn_reflns_limit_k_min -15
_diffrn_reflns_limit_l_max 26
_diffrn_reflns_limit_l_min -24
_diffrn_reflns_number 31971
_diffrn_reflns_theta_full 31.20
_diffrn_reflns_theta_max 31.20
_diffrn_reflns_theta_min 1.90
_diffrn_standards_decay_% .0
_diffrn_standards_interval_time 1200
_diffrn_standards_number 444
_exptl_absorpt_coefficient_mu .594
_exptl_absorpt_correction_T_max .977
_exptl_absorpt_correction_T_min .791
_exptl_absorpt_correction_type 'numerical (SHELXTL; Sheldrick, 1996)'
_exptl_crystal_colour yellow
_exptl_crystal_density_diffrn 1.422
_exptl_crystal_density_method 'not measured'
_exptl_crystal_description plate
_exptl_crystal_F_000 760
_exptl_crystal_size_max .44
_exptl_crystal_size_mid .17
_exptl_crystal_size_min .04
_refine_diff_density_max .564
_refine_diff_density_min -.549
_refine_ls_extinction_coef .0020(6)
_refine_ls_extinction_method 'SHELXL97 (Sheldrick, 1997)'
_refine_ls_goodness_of_fit_ref 1.306
_refine_ls_hydrogen_treatment constr
_refine_ls_matrix_type full
_refine_ls_number_parameters 451
_refine_ls_number_reflns 10543
_refine_ls_number_restraints 0
_refine_ls_restrained_S_all 1.306
_refine_ls_R_factor_all .0585
_refine_ls_R_factor_gt .0422
_refine_ls_shift/su_max .001
_refine_ls_shift/su_mean .000
_refine_ls_structure_factor_coef Fsqd
_refine_ls_weighting_details 'calc w = 1/[\s^2^(Fo^2^)+(0.04P)^2^] where P=(Fo^2^+2Fc^2^)/3'
_refine_ls_weighting_scheme calc
_refine_ls_wR_factor_ref .1009
_reflns_number_gt 8751
_reflns_number_total 10543
_reflns_threshold_expression I>2\s(I)
_cod_data_source_file fg1601.cif
_cod_data_source_block I205K
_cod_original_cell_volume 1717.4(4)
_cod_database_code 2011115
_cod_database_fobs_code 2011115

loop_
_symmetry_equiv_pos_as_xyz
'x, y, z'
'-x, -y, -z'

loop_
_atom_site_label
_atom_site_fract_x
_atom_site_fract_y
_atom_site_fract_z
_atom_site_U_iso_or_equiv
_atom_site_adp_type
_atom_site_calc_flag
_atom_site_refinement_flags
_atom_site_occupancy
_atom_site_disorder_assembly
_atom_site_disorder_group
_atom_site_type_symbol
Pd -.180174(18) .431505(14) .343610(8) .02450(6) Uani d . 1 . . Pd
C14 -.5109(4) .2234(3) .04479(17) .0593(8) Uani d . 1 . . C
H14 -.5961 .2357 .0131 .071 Uiso calc R 1 . . H
N2 -.2411(2) .41538(17) .45833(9) .0296(4) Uani d . 1 . . N
C3 -.1596(2) .24489(17) .23259(10) .0225(4) Uani d . 1 . . C
C1 -.1684(2) .47267(18) .22952(11) .0266(4) Uani d . 1 . . C
O8 .08206(18) .13876(14) .36380(8) .0340(3) Uani d . 1 A . O
O7 -.1232(2) .09300(15) .41946(9) .0398(4) Uani d . 1 . . O
C2 -.1733(2) .36538(18) .18448(10) .0240(4) Uani d . 1 . . C
O5 -.00261(19) .02805(13) .24253(8) .0354(3) Uani d . 1 . . O
C4 -.1721(2) .25793(18) .31740(10) .0240(4) Uani d . 1 . . C
O4 -.33138(18) .30129(15) .10504(9) .0367(4) Uani d . 1 . . O
O6 -.00686(18) .15138(14) .13504(8) .0343(3) Uani d . 1 . . O
N1 -.1505(2) .59423(17) .37945(10) .0322(4) Uani d . 1 . . N
C31 -.1715(3) .6044(2) .45389(12) .0319(4) Uani d . 1 . . C
C16 -.0508(2) .12942(19) .20628(11) .0266(4) Uani d . 1 . . C
C23 -.0733(3) .15511(19) .37106(11) .0285(4) Uani d . 1 . . C
C9 -.0308(2) .41691(19) .18144(11) .0274(4) Uani d . 1 . . C
C10 .0035(3) .4858(2) .10819(13) .0374(5) Uani d . 1 . . C
H10A .0713 .5335 .1181 .056 Uiso calc R 1 . . H
H10B -.0929 .5409 .0862 .056 Uiso calc R 1 . . H
H10C .0539 .4265 .0740 .056 Uiso calc R 1 . . H
C32 -.2335(3) .5098(2) .49604(12) .0328(5) Uani d . 1 . . C
O1 -.2294(2) .69030(15) .18181(10) .0463(4) Uani d . 1 . . O
C5 -.2725(3) .6018(2) .20539(12) .0343(5) Uani d . 1 B . C
O2 -.4255(2) .61324(16) .21831(10) .0486(5) Uani d . 1 . . O
O3 -.3243(2) .49795(16) .08057(9) .0448(4) Uani d . 1 . . O
C20 -.3042(2) .2322(2) .27922(11) .0274(4) Uani d . 1 . . C
C22 -.4595(3) .3355(2) .26608(14) .0391(5) Uani d . 1 . . C
H22A -.5241 .3347 .3097 .059 Uiso calc R 1 . . H
H22B -.5120 .3221 .2232 .059 Uiso calc R 1 . . H
H22C -.4403 .4147 .2570 .059 Uiso calc R 1 . . H
C12 -.2811(3) .3971(2) .11803(11) .0309(4) Uani d . 1 . . C
C27 -.0933(3) .6772(2) .33839(14) .0416(5) Uani d . 1 . . C
H27 -.0762 .6699 .2874 .050 Uiso calc R 1 . . H
C28 -.0585(3) .7731(2) .36852(16) .0460(6) Uani d . 1 . . C
H28 -.0208 .8297 .3381 .055 Uiso calc R 1 . . H
C21 -.3325(3) .1066(2) .29257(14) .0412(5) Uani d . 1 . . C
H21A -.3859 .1007 .3394 .062 Uiso calc R 1 . . H
H21B -.2338 .0415 .2944 .062 Uiso calc R 1 . . H
H21C -.3957 .0978 .2524 .062 Uiso calc R 1 . . H
C17 .1020(3) .0462(2) .10419(14) .0470(6) Uani d . 1 . . C
H17A .0575 -.0221 .1064 .056 Uiso calc R 1 . . H
H17B .1987 .0180 .1333 .056 Uiso calc R 1 . . H
C11 .1221(3) .3365(2) .21973(13) .0358(5) Uani d . 1 . . C
H11A .1806 .3891 .2334 .054 Uiso calc R 1 . . H
H11B .1826 .2807 .1859 .054 Uiso calc R 1 . . H
H11C .0994 .2891 .2641 .054 Uiso calc R 1 . . H
C33 -.2856(3) .5180(2) .56984(13) .0465(6) Uani d . 1 . . C
H33 -.2745 .5810 .5962 .056 Uiso calc R 1 . . H
C13 -.4523(4) .3304(3) .04709(16) .0556(8) Uani d . 1 . . C
H13A -.4092 .3498 -.0014 .067 Uiso calc R 1 . . H
H13B -.5379 .4030 .0578 .067 Uiso calc R 1 . . H
C36 -.3075(3) .3320(2) .49193(13) .0377(5) Uani d . 1 . . C
H36 -.3140 .2674 .4658 .045 Uiso calc R 1 . . H
C35 -.3667(3) .3387(3) .56397(14) .0491(7) Uani d . 1 . . C
H35 -.4146 .2809 .5852 .059 Uiso calc R 1 . . H
C30 -.1357(3) .6972(2) .48700(14) .0419(6) Uani d . 1 . . C
H30 -.1490 .7016 .5384 .050 Uiso calc R 1 . . H
C24 .1832(3) .0201(2) .39897(14) .0453(6) Uani d . 1 . . C
H24A .1670 -.0471 .3753 .054 Uiso d P .596(9) A 1 H
H24B .1572 .0092 .4512 .054 Uiso d P .596(9) A 1 H
H24C .1266 -.0405 .4054 .054 Uiso d P .404(9) A 2 H
H24D .2173 .0295 .4477 .054 Uiso d P .404(9) A 2 H
C19 .0732(4) .1883(3) -.01334(16) .0655(9) Uani d . 1 . . C
H19A -.0023 .2516 .0079 .079 Uiso calc R 1 . . H
H19B .1035 .2015 -.0629 .079 Uiso calc R 1 . . H
C18 .1348(4) .0841(3) .02535(15) .0564(7) Uani d . 1 . . C
H18 .2094 .0245 .0012 .068 Uiso calc R 1 . . H
C29 -.0802(3) .7834(2) .44336(16) .0481(6) Uani d . 1 . . C
H29 -.0581 .8473 .4648 .058 Uiso calc R 1 . . H
C34 -.3538(4) .4314(3) .60340(14) .0543(7) Uani d . 1 . . C
H34 -.3905 .4363 .6524 .065 Uiso calc R 1 . . H
C15 -.4571(4) .1131(3) .08207(19) .0649(8) Uani d . 1 . . C
H15A -.3719 .0955 .1146 .078 Uiso calc R 1 . . H
H15B -.5038 .0518 .0762 .078 Uiso calc R 1 . . H
C8 -.8277(6) .7376(5) .1961(3) .0602(16) Uani d P .613(7) B 1 C
H8A -.8419 .8017 .2262 .072 Uiso calc PR .613(7) B 1 H
H8B -.9120 .7105 .1853 .072 Uiso calc PR .613(7) B 1 H
C25 .3401(6) .0164(6) .3921(4) .0579(18) Uani d P .596(9) A 1 C
H25 .3726 .0462 .3459 .070 Uiso calc PR .596(9) A 1 H
C26 .4449(8) -.0263(8) .4465(5) .108(4) Uani d P .596(9) A 1 C
H26A .4162 -.0566 .4934 .130 Uiso calc PR .596(9) A 1 H
H26B .5477 -.0261 .4382 .130 Uiso calc PR .596(9) A 1 H
C25' .3273(10) -.0251(10) .3465(7) .069(3) Uani d P .404(9) A 2 C
H25B .3026 -.0061 .2956 .083 Uiso calc PR .404(9) A 2 H
C26' .4677(12) -.0812(8) .3597(11) .114(7) Uani d P .404(9) A 2 C
H26C .5036 -.1042 .4091 .137 Uiso calc PR .404(9) A 2 H
H26D .5372 -.1004 .3202 .137 Uiso calc PR .404(9) A 2 H
C6 -.5469(5) .7185(4) .1810(3) .0410(11) Uiso d P .613(7) B 1 C
H6A -.5083 .7459 .1331 .049 Uiso calc PR .613(7) B 1 H
H6B -.5721 .7873 .2116 .049 Uiso calc PR .613(7) B 1 H
C7 -.6881(6) .6851(5) .1685(3) .0501(13) Uiso d P .613(7) B 1 C
H7A -.6790 .6213 .1386 .060 Uiso calc PR .613(7) B 1 H
C7' -.6837(10) .7529(8) .2061(5) .061(3) Uiso d P .387(7) B 2 C
H7'A -.7571 .8246 .2201 .074 Uiso calc PR .387(7) B 2 H
C6' -.5195(9) .7501(8) .2082(5) .055(2) Uiso d P .387(7) B 2 C
H6'A -.5007 .7917 .2498 .066 Uiso calc PR .387(7) B 2 H
H6'B -.4916 .7910 .1618 .066 Uiso calc PR .387(7) B 2 H
C8' -.7357(16) .6726(12) .1881(6) .078(3) Uiso d P .387(7) B 2 C
H8'A -.6678 .5988 .1736 .093 Uiso calc PR .387(7) B 2 H
H8'B -.8432 .6850 .1890 .093 Uiso calc PR .387(7) B 2 H

loop_
_atom_site_aniso_label
_atom_site_aniso_U_11
_atom_site_aniso_U_22
_atom_site_aniso_U_33
_atom_site_aniso_U_12
_atom_site_aniso_U_13
_atom_site_aniso_U_23
Pd .03211(9) .02283(8) .01928(8) -.00983(6) .00041(5) -.00133(5)
C14 .0556(17) .079(2) .0516(17) -.0286(16) -.0151(14) -.0154(16)
N2 .0331(9) .0298(9) .0242(8) -.0075(7) .0010(7) -.0020(7)
C3 .0247(9) .0225(9) .0203(8) -.0079(7) -.0011(7) -.0002(7)
C1 .0343(10) .0239(9) .0208(9) -.0090(8) -.0014(8) .0013(7)
O8 .0373(8) .0299(8) .0319(8) -.0085(6) -.0108(6) .0069(6)
O7 .0531(10) .0351(8) .0280(8) -.0133(7) .0024(7) .0087(7)
C2 .0284(9) .0243(9) .0178(8) -.0071(7) -.0020(7) .0019(7)
O5 .0481(9) .0224(7) .0312(8) -.0055(6) -.0019(7) .0008(6)
C4 .0296(9) .0231(9) .0196(8) -.0095(7) .0006(7) .0002(7)
O4 .0403(8) .0363(8) .0322(8) -.0096(7) -.0153(7) -.0012(7)
O6 .0425(8) .0292(8) .0253(7) -.0025(6) .0062(6) -.0036(6)
N1 .0408(10) .0276(9) .0287(9) -.0109(8) -.0035(8) -.0033(7)
C31 .0329(10) .0289(10) .0298(10) -.0020(8) -.0061(8) -.0052(8)
C16 .0288(10) .0273(10) .0235(9) -.0086(8) -.0037(8) -.0015(8)
C23 .0416(11) .0242(9) .0200(9) -.0112(8) -.0038(8) -.0001(7)
C9 .0317(10) .0261(10) .0246(9) -.0109(8) .0007(8) .0017(8)
C10 .0471(13) .0375(12) .0298(11) -.0195(10) .0073(10) .0040(9)
C32 .0350(11) .0314(11) .0263(10) -.0015(9) -.0022(8) -.0038(8)
O1 .0684(12) .0269(8) .0412(9) -.0140(8) .0025(8) .0042(7)
C5 .0490(13) .0277(11) .0226(10) -.0077(9) -.0012(9) .0016(8)
O2 .0427(9) .0355(9) .0516(11) .0048(7) .0054(8) .0131(8)
O3 .0574(11) .0384(9) .0337(9) -.0122(8) -.0209(8) .0137(7)
C20 .0291(10) .0315(10) .0235(9) -.0124(8) -.0002(8) -.0011(8)
C22 .0274(10) .0479(14) .0405(13) -.0100(10) .0043(9) -.0038(10)
C12 .0329(10) .0338(11) .0228(9) -.0057(8) -.0033(8) -.0014(8)
C27 .0567(15) .0348(12) .0380(12) -.0215(11) -.0013(11) -.0018(10)
C28 .0551(15) .0316(12) .0537(16) -.0177(11) -.0129(12) .0010(11)
C21 .0479(14) .0437(13) .0410(13) -.0278(11) .0017(11) -.0034(11)
C17 .0537(15) .0378(13) .0404(13) .0015(11) .0095(11) -.0125(10)
C11 .0286(10) .0400(12) .0390(12) -.0129(9) -.0013(9) .0016(10)
C33 .0609(16) .0425(13) .0295(11) -.0041(12) .0060(11) -.0115(10)
C13 .0619(17) .0596(18) .0462(15) -.0191(14) -.0309(13) -.0005(13)
C36 .0425(12) .0349(12) .0328(11) -.0097(10) .0067(9) .0013(9)
C35 .0518(15) .0457(15) .0404(14) -.0076(12) .0134(11) .0094(11)
C30 .0514(14) .0348(12) .0387(12) -.0080(10) -.0080(11) -.0137(10)
C24 .0512(14) .0365(13) .0370(13) -.0016(11) -.0091(11) .0111(10)
C19 .099(3) .066(2) .0381(15) -.0349(19) .0187(16) -.0067(14)
C18 .0686(19) .0582(18) .0410(14) -.0144(15) .0161(13) -.0170(13)
C29 .0560(15) .0296(12) .0608(17) -.0126(11) -.0150(13) -.0113(11)
C34 .0673(18) .0511(16) .0307(12) .0000(13) .0152(12) -.0025(11)
C15 .070(2) .074(2) .065(2) -.0372(18) .0035(16) -.0236(18)
C8 .053(3) .039(2) .075(4) .003(2) .003(2) .004(2)
C25 .037(2) .064(4) .065(4) -.018(2) -.008(3) .030(3)
C26 .054(4) .132(7) .131(8) -.044(4) -.044(4) .075(6)
C25' .046(4) .062(5) .072(7) .007(4) .002(4) .033(5)
C26' .067(6) .041(5) .223(19) -.019(4) .007(8) .036(7)

loop_
_atom_type_symbol
_atom_type_description
_atom_type_scat_dispersion_real
_atom_type_scat_dispersion_imag
_atom_type_scat_source
C C .0033 .0016 'International Tables Vol C Tables 4.2.6.8 and 6.1.1.4'
H H .0000 .0000 'International Tables Vol C Tables 4.2.6.8 and 6.1.1.4'
N N .0061 .0033 'International Tables Vol C Tables 4.2.6.8 and 6.1.1.4'
O O .0106 .0060 'International Tables Vol C Tables 4.2.6.8 and 6.1.1.4'
Pd Pd -.9988 1.0072 'International Tables Vol C Tables 4.2.6.8 and 6.1.1.4'

loop_
_geom_angle_atom_site_label_1
_geom_angle_atom_site_label_2
_geom_angle_atom_site_label_3
_geom_angle
C1 Pd C4 84.20(8)
C1 Pd N1 99.77(8)
C4 Pd N1 170.14(7)
C1 Pd N2 167.86(7)
C4 Pd N2 100.09(7)
N1 Pd N2 77.87(7)
C15 C14 C13 127.4(3)
C36 N2 C32 118.65(19)
C36 N2 Pd 125.52(16)
C32 N2 Pd 114.98(15)
C16 C3 C2 116.75(16)
C16 C3 C4 119.32(16)
C2 C3 C4 113.59(16)
C16 C3 C20 117.49(17)
C2 C3 C20 118.71(16)
C4 C3 C20 57.96(12)
C5 C1 C9 118.58(17)
C5 C1 C2 118.82(17)
C9 C1 C2 61.42(13)
C5 C1 Pd 110.33(14)
C9 C1 Pd 125.45(14)
C2 C1 Pd 113.66(13)
C23 O8 C24 114.98(18)
C12 C2 C3 117.10(17)
C12 C2 C1 117.78(16)
C3 C2 C1 113.73(15)
C12 C2 C9 118.57(17)
C3 C2 C9 118.25(16)
C1 C2 C9 57.84(13)
C23 C4 C20 116.81(17)
C23 C4 C3 119.08(17)
C20 C4 C3 61.59(13)
C23 C4 Pd 112.68(13)
C20 C4 Pd 123.47(14)
C3 C4 Pd 113.98(12)
C12 O4 C13 115.01(18)
C16 O6 C17 115.75(17)
C27 N1 C31 117.8(2)
C27 N1 Pd 126.33(16)
C31 N1 Pd 115.16(15)
N1 C31 C30 121.4(2)
N1 C31 C32 115.24(19)
C30 C31 C32 123.4(2)
O5 C16 O6 122.39(19)
O5 C16 C3 126.64(19)
O6 C16 C3 110.96(16)
O7 C23 O8 121.32(19)
O7 C23 C4 125.1(2)
O8 C23 C4 113.55(17)
C1 C9 C10 122.30(18)
C1 C9 C11 118.63(17)
C10 C9 C11 109.95(18)
C1 C9 C2 60.74(13)
C10 C9 C2 118.88(17)
C11 C9 C2 118.82(17)
N2 C32 C33 121.1(2)
N2 C32 C31 116.13(19)
C33 C32 C31 122.7(2)
O1 C5 O2 121.9(2)
O1 C5 C1 125.9(2)
O2 C5 C1 112.01(19)
C5 O2 C6 120.1(2)
C5 O2 C6' 109.0(4)
C4 C20 C21 121.65(18)
C4 C20 C22 119.22(18)
C21 C20 C22 110.06(19)
C4 C20 C3 60.45(13)
C21 C20 C3 119.41(19)
C22 C20 C3 118.38(17)
O3 C12 O4 122.52(19)
O3 C12 C2 125.4(2)
O4 C12 C2 112.06(17)
N1 C27 C28 123.0(2)
C29 C28 C27 119.1(2)
O6 C17 C18 109.2(2)
C34 C33 C32 119.3(2)
O4 C13 C14 109.7(2)
N2 C36 C35 122.5(2)
C34 C35 C36 119.0(3)
C29 C30 C31 119.8(2)
C25 C24 O8 110.1(3)
O8 C24 C25' 107.9(3)
C19 C18 C17 127.7(3)
C28 C29 C30 118.9(2)
C35 C34 C33 119.3(2)
C26 C25 C24 124.3(5)
C26' C25' C24 132.5(11)
O2 C6 C7 111.2(4)
C8 C7 C6 125.5(5)
C8' C7' C6' 127.7(11)
C7' C6' O2 105.4(7)

loop_
_geom_bond_atom_site_label_1
_geom_bond_atom_site_label_2
_geom_bond_site_symmetry_2
_geom_bond_distance
_geom_bond_publ_flag
Pd C1 . 2.0503(19) ?
Pd C4 . 2.052(2) ?
Pd N1 . 2.1114(18) ?
Pd N2 . 2.1136(17) ?
C14 C15 . 1.302(5) ?
C14 C13 . 1.466(4) ?
N2 C36 . 1.343(3) ?
N2 C32 . 1.348(3) ?
C3 C16 . 1.489(3) ?
C3 C2 . 1.501(3) ?
C3 C4 . 1.540(3) ?
C3 C20 . 1.557(3) ?
C1 C5 . 1.495(3) ?
C1 C9 . 1.499(3) ?
C1 C2 . 1.545(3) ?
O8 C23 . 1.351(3) ?
O8 C24 . 1.453(3) ?
O7 C23 . 1.216(2) ?
C2 C12 . 1.492(3) ?
C2 C9 . 1.555(3) ?
O5 C16 . 1.211(2) ?
C4 C23 . 1.490(3) ?
C4 C20 . 1.501(3) ?
O4 C12 . 1.341(3) ?
O4 C13 . 1.456(3) ?
O6 C16 . 1.343(2) ?
O6 C17 . 1.443(3) ?
N1 C27 . 1.343(3) ?
N1 C31 . 1.354(3) ?
C31 C30 . 1.386(3) ?
C31 C32 . 1.477(3) ?
C9 C10 . 1.522(3) ?
C9 C11 . 1.522(3) ?
C32 C33 . 1.393(3) ?
O1 C5 . 1.210(3) ?
C5 O2 . 1.353(3) ?
O2 C6 . 1.453(4) ?
O2 C6' . 1.512(8) ?
O3 C12 . 1.213(3) ?
C20 C21 . 1.511(3) ?
C20 C22 . 1.521(3) ?
C27 C28 . 1.385(3) ?
C28 C29 . 1.362(4) ?
C17 C18 . 1.477(4) ?
C33 C34 . 1.381(4) ?
C36 C35 . 1.383(3) ?
C35 C34 . 1.365(4) ?
C30 C29 . 1.383(4) ?
C24 C25 . 1.396(6) ?
C24 C25' . 1.565(10) ?
C19 C18 . 1.269(4) ?
C8 C7 . 1.319(8) ?
C25 C26 . 1.314(8) ?
C25' C26' . 1.237(12) ?
C6 C7 . 1.457(7) ?
C7' C8' . 1.218(14) ?
C7' C6' . 1.463(12) ?

loop_
_geom_hbond_atom_site_label_D
_geom_hbond_atom_site_label_H
_geom_hbond_atom_site_label_A
_geom_hbond_site_symmetry_A
_geom_hbond_distance_DH
_geom_hbond_distance_HA
_geom_hbond_distance_DA
_geom_hbond_angle_DHA
_geom_hbond_publ_flag
C10 H10B O3 1_555 .96 2.28 2.950(3) 126 yes
C11 H11C O8 1_555 .96 2.36 3.305(3) 168 yes
C21 H21B O5 1_555 .96 2.22 2.959(3) 133 yes
C22 H22C O2 1_555 .96 2.32 3.268(3) 170 yes
C27 H27 O1 1_555 .93 2.31 3.057(3) 137 yes
C36 H36 O7 1_555 .93 2.40 3.111(3) 134 yes
C8 H8A O5 1_465 .93 2.57 3.370(6) 144 yes
C24 H24B O7 2_556 .96 2.52 3.446(3) 161 yes

loop_
_geom_torsion_atom_site_label_1
_geom_torsion_atom_site_label_2
_geom_torsion_atom_site_label_3
_geom_torsion_atom_site_label_4
_geom_torsion
C4 Pd N2 C36 -20.15(19)
N1 Pd N2 C36 169.69(19)
C4 Pd N2 C32 170.63(15)
N1 Pd N2 C32 .47(15)
C4 Pd C1 C5 140.93(16)
N1 Pd C1 C5 -48.19(16)
C4 Pd C1 C9 -66.20(18)
N1 Pd C1 C9 104.69(18)
C4 Pd C1 C2 4.58(14)
N1 Pd C1 C2 175.47(14)
C16 C3 C2 C12 82.2(2)
C4 C3 C2 C12 -132.87(18)
C20 C3 C2 C12 -67.8(2)
C16 C3 C2 C1 -134.97(18)
C4 C3 C2 C1 10.0(2)
C20 C3 C2 C1 75.1(2)
C16 C3 C2 C9 -70.0(2)
C4 C3 C2 C9 74.9(2)
C20 C3 C2 C9 140.01(18)
C5 C1 C2 C12 .9(3)
C9 C1 C2 C12 -107.90(19)
Pd C1 C2 C12 133.26(16)
C5 C1 C2 C3 -141.68(19)
C9 C1 C2 C3 109.53(18)
Pd C1 C2 C3 -9.3(2)
C5 C1 C2 C9 108.8(2)
Pd C1 C2 C9 -118.85(15)
C16 C3 C4 C23 .8(3)
C2 C3 C4 C23 -143.19(18)
C20 C3 C4 C23 106.6(2)
C16 C3 C4 C20 -105.9(2)
C2 C3 C4 C20 110.19(18)
C16 C3 C4 Pd 137.68(15)
C2 C3 C4 Pd -6.3(2)
C20 C3 C4 Pd -116.46(15)
C1 Pd C4 C23 140.53(15)
N2 Pd C4 C23 -50.93(15)
C1 Pd C4 C20 -69.87(16)
N2 Pd C4 C20 98.66(16)
C1 Pd C4 C3 .85(14)
N2 Pd C4 C3 169.38(13)
C1 Pd N1 C27 -17.4(2)
N2 Pd N1 C27 174.7(2)
C1 Pd N1 C31 172.32(15)
N2 Pd N1 C31 4.45(15)
C27 N1 C31 C30 .2(3)
Pd N1 C31 C30 171.33(17)
C27 N1 C31 C32 -179.5(2)
Pd N1 C31 C32 -8.3(2)
C17 O6 C16 O5 .0(3)
C17 O6 C16 C3 178.59(19)
C2 C3 C16 O5 166.1(2)
C4 C3 C16 O5 23.2(3)
C20 C3 C16 O5 -43.6(3)
C2 C3 C16 O6 -12.5(2)
C4 C3 C16 O6 -155.35(17)
C20 C3 C16 O6 137.82(17)
C24 O8 C23 O7 19.3(3)
C24 O8 C23 C4 -163.38(18)
C20 C4 C23 O7 -46.5(3)
C3 C4 C23 O7 -117.3(2)
Pd C4 C23 O7 105.2(2)
C20 C4 C23 O8 136.22(18)
C3 C4 C23 O8 65.4(2)
Pd C4 C23 O8 -72.01(19)
C5 C1 C9 C10 -1.7(3)
C2 C1 C9 C10 107.5(2)
Pd C1 C9 C10 -152.53(17)
C5 C1 C9 C11 142.0(2)
C2 C1 C9 C11 -108.9(2)
Pd C1 C9 C11 -8.9(3)
C5 C1 C9 C2 -109.2(2)
Pd C1 C9 C2 99.97(17)
C12 C2 C9 C1 106.53(19)
C3 C2 C9 C1 -101.64(19)
C12 C2 C9 C10 -6.4(3)
C3 C2 C9 C10 145.38(19)
C1 C2 C9 C10 -113.0(2)
C12 C2 C9 C11 -144.9(2)
C3 C2 C9 C11 6.9(3)
C1 C2 C9 C11 108.6(2)
C36 N2 C32 C33 3.4(3)
Pd N2 C32 C33 173.38(18)
C36 N2 C32 C31 -174.96(19)
Pd N2 C32 C31 -5.0(2)
N1 C31 C32 N2 8.9(3)
C30 C31 C32 N2 -170.8(2)
N1 C31 C32 C33 -169.4(2)
C30 C31 C32 C33 10.9(3)
C9 C1 C5 O1 -44.0(3)
C2 C1 C5 O1 -115.2(3)
Pd C1 C5 O1 111.0(2)
C9 C1 C5 O2 140.9(2)
C2 C1 C5 O2 69.7(2)
Pd C1 C5 O2 -64.1(2)
O1 C5 O2 C6 21.6(4)
C1 C5 O2 C6 -163.1(3)
O1 C5 O2 C6' -7.1(5)
C1 C5 O2 C6' 168.2(4)
C23 C4 C20 C21 -2.0(3)
C3 C4 C20 C21 108.3(2)
Pd C4 C20 C21 -150.40(17)
C23 C4 C20 C22 141.78(19)
C3 C4 C20 C22 -108.0(2)
Pd C4 C20 C22 -6.7(3)
C23 C4 C20 C3 -110.23(19)
Pd C4 C20 C3 101.32(16)
C16 C3 C20 C4 109.00(18)
C2 C3 C20 C4 -101.28(19)
C16 C3 C20 C21 -2.9(3)
C2 C3 C20 C21 146.83(19)
C4 C3 C20 C21 -111.9(2)
C16 C3 C20 C22 -141.65(19)
C2 C3 C20 C22 8.1(3)
C4 C3 C20 C22 109.4(2)
C13 O4 C12 O3 -5.3(3)
C13 O4 C12 C2 172.5(2)
C3 C2 C12 O3 167.9(2)
C1 C2 C12 O3 26.6(3)
C9 C2 C12 O3 -40.0(3)
C3 C2 C12 O4 -9.8(3)
C1 C2 C12 O4 -151.16(18)
C9 C2 C12 O4 142.30(19)
C31 N1 C27 C28 -1.4(4)
Pd N1 C27 C28 -171.48(19)
N1 C27 C28 C29 1.2(4)
C16 O6 C17 C18 178.3(2)
N2 C32 C33 C34 -3.5(4)
C31 C32 C33 C34 174.7(2)
C12 O4 C13 C14 -173.0(2)
C15 C14 C13 O4 -6.4(5)
C32 N2 C36 C35 -.8(3)
Pd N2 C36 C35 -169.62(18)
N2 C36 C35 C34 -1.7(4)
N1 C31 C30 C29 1.3(3)
C32 C31 C30 C29 -179.1(2)
C23 O8 C24 C25 -176.3(4)
C23 O8 C24 C25' 141.9(6)
O6 C17 C18 C19 -4.2(5)
C27 C28 C29 C30 .3(4)
C31 C30 C29 C28 -1.5(4)
C36 C35 C34 C33 1.6(4)
C32 C33 C34 C35 .9(4)
O8 C24 C25 C26 136.6(7)
O8 C24 C25' C26' 143.8(12)
C5 O2 C6 C7 149.7(3)
O2 C6 C7 C8 119.3(6)
C8' C7' C6' O2 -24.8(14)
C5 O2 C6' C7' 167.5(5)
